data_4088436
loop_
_publ_author_name
'Dai, Huimin'
'Liu, Guifeng'
'Zhang, Xiaolei'
'Yan, Hong'
'Lu, Changsheng'

_publ_section_title
;
 Pyrrolylmethyl Functionalized o-Carborane Derivatives
;
_journal_issue 10
_journal_name_full Organometallics
_journal_page_first 1488
_journal_paper_doi 10.1021/acs.organomet.6b00082
_journal_volume 35
_journal_year 2016
_chemical_formula_moiety 'C13 H23 B10 Co O4 S2'
_chemical_formula_sum 'C13 H23 B10 Co O4 S2'
_chemical_formula_weight 474.46
_space_group_IT_number 2
_space_group_name_Hall '-P 1'
_space_group_name_H-M_alt 'P -1'
_symmetry_cell_setting triclinic
_symmetry_space_group_name_H-M 'P -1'
_atom_sites_solution_hydrogens geom
_atom_sites_solution_primary direct
_atom_sites_solution_secondary difmap
_audit_creation_method SHELXL-97
_cell_angle_alpha 103.3770(10)
_cell_angle_beta 94.1620(10)
_cell_angle_gamma 97.0310(10)
_cell_formula_units_Z 2
_cell_length_a 7.3158(5)
_cell_length_b 12.3742(9)
_cell_length_c 12.4309(9)
_cell_measurement_reflns_used 3192
_cell_measurement_temperature 296(2)
_cell_measurement_theta_max 29.53
_cell_measurement_theta_min 2.68
_cell_volume 1080.62(13)
_computing_cell_refinement 'Bruker SMART'
_computing_data_collection 'Bruker SMART'
_computing_data_reduction 'Bruker SAINT'
_computing_molecular_graphics 'Bruker SHELXTL'
_computing_publication_material 'Bruker SHELXTL'
_computing_structure_refinement 'SHELXL-97 (Sheldrick, 1997)'
_computing_structure_solution 'SHELXS-97 (Sheldrick, 1990)'
_diffrn_ambient_temperature 296(2)
_diffrn_measured_fraction_theta_full 0.994
_diffrn_measured_fraction_theta_max 0.994
_diffrn_measurement_device_type 'CCD area detector'
_diffrn_measurement_method 'phi and omega scans'
_diffrn_radiation_monochromator graphite
_diffrn_radiation_source 'fine-focus sealed tube'
_diffrn_radiation_type MoK\a
_diffrn_radiation_wavelength 0.71073
_diffrn_reflns_av_R_equivalents 0.0160
_diffrn_reflns_av_sigmaI/netI 0.0308
_diffrn_reflns_limit_h_max 8
_diffrn_reflns_limit_h_min -8
_diffrn_reflns_limit_k_max 14
_diffrn_reflns_limit_k_min -14
_diffrn_reflns_limit_l_max 12
_diffrn_reflns_limit_l_min -14
_diffrn_reflns_number 6045
_diffrn_reflns_theta_full 24.99
_diffrn_reflns_theta_max 24.99
_diffrn_reflns_theta_min 1.69
_exptl_absorpt_coefficient_mu 1.006
_exptl_absorpt_correction_type none
_exptl_crystal_density_diffrn 1.458
_exptl_crystal_density_method 'not measured'
_exptl_crystal_description block
_exptl_crystal_F_000 484.0
_refine_diff_density_max 0.256
_refine_diff_density_min -0.315
_refine_diff_density_rms 0.064
_refine_ls_extinction_method none
_refine_ls_goodness_of_fit_ref 1.061
_refine_ls_hydrogen_treatment mixed
_refine_ls_matrix_type full
_refine_ls_number_parameters 329
_refine_ls_number_reflns 3789
_refine_ls_number_restraints 0
_refine_ls_restrained_S_all 1.061
_refine_ls_R_factor_all 0.0362
_refine_ls_R_factor_gt 0.0296
_refine_ls_shift/su_max 0.001
_refine_ls_shift/su_mean 0.000
_refine_ls_structure_factor_coef Fsqd
_refine_ls_weighting_details 'calc w=1/[\s^2^(Fo^2^)+(0.0557P)^2^+0.0000P] where P=(Fo^2^+2Fc^2^)/3'
_refine_ls_weighting_scheme calc
_refine_ls_wR_factor_gt 0.0824
_refine_ls_wR_factor_ref 0.0864
_reflns_number_gt 3274
_reflns_number_total 3809
_reflns_threshold_expression >2sigma(I)
_cod_data_source_file om6b00082_si_002.cif
_cod_data_source_block 9
_cod_depositor_comments
;
The following automatic conversions were performed:

data item '_symmetry_cell_setting' value 'Triclinic' was changed to
'triclinic' in accordance with the
/home/saulius/struct/COD-crude-data/automatic-downloads/DataCite-retrospective/ACS/depositions/lib/dictionaries/cif_core.dic
dictionary named 'cif_core.dic' version 2.4.2 last updated on
2011-04-26.

Automatic conversion script
Id: cif_fix_values 6909 2019-04-08 15:41:33Z antanas 
;
_cod_original_sg_symbol_H-M 'P-1   '
_cod_database_code 4088436

loop_
_symmetry_equiv_pos_as_xyz
'x, y, z'
'-x, -y, -z'

loop_
_atom_site_label
_atom_site_type_symbol
_atom_site_fract_x
_atom_site_fract_y
_atom_site_fract_z
_atom_site_U_iso_or_equiv
_atom_site_adp_type
_atom_site_occupancy
_atom_site_symmetry_multiplicity
_atom_site_calc_flag
_atom_site_refinement_flags
B3 B 0.7978(3) 0.6737(2) 0.6843(2) 0.0294(5) Uani 1 1 d .
B4 B 0.6380(4) 0.7065(2) 0.5806(2) 0.0368(6) Uani 1 1 d .
B5 B 0.7183(4) 0.8420(2) 0.5589(2) 0.0390(6) Uani 1 1 d .
B6 B 0.9311(4) 0.8941(2) 0.6464(2) 0.0354(6) Uani 1 1 d .
B7 B 1.0099(4) 0.6645(2) 0.6207(2) 0.0367(6) Uani 1 1 d .
B8 B 0.7977(4) 0.6135(2) 0.5381(2) 0.0412(7) Uani 1 1 d .
B9 B 0.7508(5) 0.7159(3) 0.4630(2) 0.0465(7) Uani 1 1 d .
B10 B 0.9335(5) 0.8327(3) 0.5023(2) 0.0453(7) Uani 1 1 d .
B11 B 1.0951(4) 0.8000(3) 0.5996(2) 0.0418(7) Uani 1 1 d .
B12 B 0.9806(5) 0.6907(3) 0.4870(2) 0.0486(8) Uani 1 1 d .
C1 C 0.7573(3) 0.80973(17) 0.68405(17) 0.0275(5) Uani 1 1 d .
C2 C 0.9776(3) 0.78588(18) 0.70755(17) 0.0285(5) Uani 1 1 d .
H4 H 0.496(4) 0.683(2) 0.581(2) 0.049(7) Uiso 1 1 d .
C3 C 0.9718(3) 0.71589(18) 0.89787(17) 0.0286(5) Uani 1 1 d .
H3 H 1.0405 0.6517 0.8836 0.034 Uiso 1 1 calc R
C4 C 0.9674(3) 0.7566(2) 1.01941(19) 0.0351(5) Uani 1 1 d .
C5 C 0.9795(6) 0.7008(3) 1.1894(2) 0.0830(12) Uani 1 1 d .
H5A H 1.0655 0.7658 1.2271 0.125 Uiso 1 1 calc R
H5B H 1.0039 0.6380 1.2185 0.125 Uiso 1 1 calc R
H5C H 0.8554 0.7152 1.2008 0.125 Uiso 1 1 calc R
C6 C 0.7229(3) 0.96214(18) 0.89577(18) 0.0355(5) Uani 1 1 d .
H6A H 0.7163 0.9571 0.9721 0.043 Uiso 1 1 calc R
H6B H 0.8523 0.9803 0.8856 0.043 Uiso 1 1 calc R
C7 C 0.6203(3) 1.0546(2) 0.8756(2) 0.0404(6) Uani 1 1 d .
C8 C 0.4691(7) 1.1278(3) 0.7406(4) 0.1204(19) Uani 1 1 d .
H8A H 0.3516 1.1234 0.7704 0.181 Uiso 1 1 calc R
H8B H 0.4494 1.1145 0.6612 0.181 Uiso 1 1 calc R
H8C H 0.5380 1.2011 0.7710 0.181 Uiso 1 1 calc R
Co1 Co 0.70878(4) 0.66523(2) 0.83040(2) 0.02714(11) Uani 1 1 d .
O1 O 0.9344(3) 0.84750(15) 1.06867(14) 0.0461(4) Uani 1 1 d .
O2 O 0.9999(3) 0.67595(16) 1.07246(14) 0.0515(5) Uani 1 1 d .
O3 O 0.5881(3) 1.12923(17) 0.94741(17) 0.0689(6) Uani 1 1 d .
O4 O 0.5714(4) 1.04423(18) 0.76957(17) 0.0786(8) Uani 1 1 d .
S2 S 1.08827(7) 0.82721(5) 0.84460(4) 0.03142(15) Uani 1 1 d .
S1 S 0.63013(7) 0.82696(4) 0.80314(5) 0.02879(14) Uani 1 1 d .
H7 H 1.101(3) 0.618(2) 0.653(2) 0.039(6) Uiso 1 1 d .
H5 H 0.616(3) 0.896(2) 0.5505(19) 0.040(6) Uiso 1 1 d .
H8 H 0.752(4) 0.523(2) 0.502(2) 0.052(7) Uiso 1 1 d .
H6 H 0.973(3) 0.976(2) 0.6913(19) 0.039(6) Uiso 1 1 d .
H12 H 1.054(3) 0.650(2) 0.424(2) 0.052(7) Uiso 1 1 d .
H10 H 0.985(4) 0.884(2) 0.450(2) 0.052(7) Uiso 1 1 d .
C9 C 0.6935(4) 0.5247(2) 0.8914(3) 0.0519(7) Uani 1 1 d .
C10 C 0.6201(4) 0.4963(2) 0.7804(3) 0.0542(8) Uani 1 1 d .
C11 C 0.5884(5) 0.5983(2) 0.9536(3) 0.0572(8) Uani 1 1 d .
C12 C 0.4674(4) 0.5546(3) 0.7741(3) 0.0630(9) Uani 1 1 d .
C13 C 0.4503(4) 0.6161(3) 0.8808(4) 0.0649(10) Uani 1 1 d .
H11 H 1.241(4) 0.830(2) 0.617(2) 0.045(7) Uiso 1 1 d .
H9 H 0.670(3) 0.691(2) 0.384(2) 0.044(7) Uiso 1 1 d .
H12A H 0.367(5) 0.663(3) 0.903(3) 0.083(11) Uiso 1 1 d .
H10A H 0.668(4) 0.453(3) 0.725(3) 0.069(10) Uiso 1 1 d .
H9A H 0.802(4) 0.499(3) 0.919(3) 0.069(9) Uiso 1 1 d .
H11A H 0.404(5) 0.556(3) 0.722(3) 0.091(14) Uiso 1 1 d .
H13A H 0.615(6) 0.626(3) 1.038(3) 0.114(14) Uiso 1 1 d .

loop_
_atom_site_aniso_label
_atom_site_aniso_U_11
_atom_site_aniso_U_22
_atom_site_aniso_U_33
_atom_site_aniso_U_23
_atom_site_aniso_U_13
_atom_site_aniso_U_12
B3 0.0307(13) 0.0268(12) 0.0307(13) 0.0054(10) 0.0001(10) 0.0089(10)
B4 0.0427(16) 0.0330(14) 0.0303(14) 0.0013(11) -0.0089(11) 0.0087(12)
B5 0.0564(18) 0.0373(15) 0.0258(13) 0.0098(11) -0.0021(12) 0.0160(13)
B6 0.0470(16) 0.0334(14) 0.0292(14) 0.0136(12) 0.0063(12) 0.0060(12)
B7 0.0447(16) 0.0402(15) 0.0288(14) 0.0072(12) 0.0111(12) 0.0182(13)
B8 0.0585(19) 0.0343(15) 0.0279(14) -0.0014(12) 0.0005(13) 0.0157(14)
B9 0.069(2) 0.0424(16) 0.0258(14) 0.0027(12) -0.0049(14) 0.0165(15)
B10 0.067(2) 0.0465(17) 0.0284(15) 0.0156(13) 0.0112(14) 0.0144(15)
B11 0.0454(17) 0.0514(17) 0.0348(15) 0.0166(13) 0.0163(13) 0.0116(14)
B12 0.070(2) 0.0510(18) 0.0290(15) 0.0085(13) 0.0158(14) 0.0230(16)
C1 0.0306(11) 0.0269(11) 0.0249(11) 0.0054(9) -0.0004(9) 0.0072(9)
C2 0.0291(11) 0.0324(11) 0.0252(11) 0.0087(9) 0.0044(9) 0.0046(9)
C3 0.0281(11) 0.0340(12) 0.0257(11) 0.0104(9) 0.0026(9) 0.0071(9)
C4 0.0314(12) 0.0468(14) 0.0292(12) 0.0139(11) 0.0016(9) 0.0060(10)
C5 0.128(3) 0.107(3) 0.0322(16) 0.0345(18) 0.0190(18) 0.045(3)
C6 0.0449(14) 0.0311(12) 0.0284(12) 0.0007(10) 0.0026(10) 0.0105(10)
C7 0.0429(14) 0.0327(13) 0.0433(14) 0.0026(11) 0.0036(11) 0.0101(11)
C8 0.183(5) 0.083(3) 0.104(3) 0.027(2) -0.038(3) 0.078(3)
Co1 0.02567(18) 0.02509(17) 0.03189(18) 0.00900(13) 0.00387(12) 0.00389(12)
O1 0.0601(12) 0.0450(10) 0.0311(9) 0.0032(8) 0.0069(8) 0.0094(9)
O2 0.0732(13) 0.0612(12) 0.0305(9) 0.0223(9) 0.0074(9) 0.0266(10)
O3 0.0874(16) 0.0521(12) 0.0618(13) -0.0105(10) 0.0026(11) 0.0393(12)
O4 0.135(2) 0.0616(13) 0.0460(12) 0.0092(10) -0.0097(13) 0.0593(15)
S2 0.0272(3) 0.0387(3) 0.0272(3) 0.0095(2) -0.0006(2) -0.0009(2)
S1 0.0286(3) 0.0274(3) 0.0310(3) 0.0061(2) 0.0044(2) 0.0077(2)
C9 0.0485(16) 0.0385(14) 0.076(2) 0.0331(15) 0.0015(15) -0.0005(12)
C10 0.0618(19) 0.0285(13) 0.069(2) 0.0079(14) 0.0153(16) -0.0028(13)
C11 0.066(2) 0.0488(17) 0.0581(19) 0.0215(15) 0.0228(16) -0.0122(15)
C12 0.0461(18) 0.0524(18) 0.087(3) 0.0336(19) -0.0223(18) -0.0199(14)
C13 0.0403(17) 0.0416(16) 0.119(3) 0.0245(18) 0.0380(19) 0.0023(13)

loop_
_atom_type_symbol
_atom_type_description
_atom_type_scat_dispersion_real
_atom_type_scat_dispersion_imag
_atom_type_scat_source
C C 0.0033 0.0016 'International Tables Vol C Tables 4.2.6.8 and 6.1.1.4'
H H 0.0000 0.0000 'International Tables Vol C Tables 4.2.6.8 and 6.1.1.4'
B B 0.0013 0.0007 'International Tables Vol C Tables 4.2.6.8 and 6.1.1.4'
O O 0.0106 0.0060 'International Tables Vol C Tables 4.2.6.8 and 6.1.1.4'
S S 0.1246 0.1234 'International Tables Vol C Tables 4.2.6.8 and 6.1.1.4'
Co Co 0.3494 0.9721 'International Tables Vol C Tables 4.2.6.8 and 6.1.1.4'

loop_
_geom_angle_atom_site_label_1
_geom_angle_atom_site_label_2
_geom_angle_atom_site_label_3
_geom_angle
C1 B3 C2 57.91(12)
C1 B3 B7 102.57(17)
C2 B3 B7 56.91(14)
C1 B3 B8 101.16(17)
C2 B3 B8 101.65(18)
B7 B3 B8 58.59(15)
C1 B3 B4 56.38(13)
C2 B3 B4 102.32(17)
B7 B3 B4 104.44(18)
B8 B3 B4 58.23(14)
C1 B3 Co1 98.68(13)
C2 B3 Co1 108.13(14)
B7 B3 Co1 137.42(17)
B8 B3 Co1 149.82(18)
B4 B3 Co1 118.04(16)
C1 B4 B9 104.5(2)
C1 B4 B8 104.91(19)
B9 B4 B8 61.26(16)
C1 B4 B5 58.59(14)
B9 B4 B5 60.38(16)
B8 B4 B5 109.9(2)
C1 B4 B3 59.42(13)
B9 B4 B3 109.5(2)
B8 B4 B3 60.07(14)
B5 B4 B3 109.8(2)
C1 B5 B10 103.47(19)
C1 B5 B9 102.31(18)
B10 B5 B9 60.53(18)
C1 B5 B6 58.38(14)
B10 B5 B6 59.84(16)
B9 B5 B6 107.7(2)
C1 B5 B4 57.59(14)
B10 B5 B4 107.05(19)
B9 B5 B4 58.57(16)
B6 B5 B4 106.99(18)
C1 B6 C2 58.70(13)
C1 B6 B10 103.3(2)
C2 B6 B10 102.69(18)
C1 B6 B5 58.35(14)
C2 B6 B5 105.47(18)
B10 B6 B5 59.66(17)
C1 B6 B11 103.48(18)
C2 B6 B11 56.36(13)
B10 B6 B11 59.42(16)
B5 B6 B11 107.3(2)
C2 B7 B8 105.70(18)
C2 B7 B12 104.04(18)
B8 B7 B12 60.93(18)
C2 B7 B3 60.09(13)
B8 B7 B3 60.73(15)
B12 B7 B3 109.7(2)
C2 B7 B11 57.34(14)
B8 B7 B11 108.7(2)
B12 B7 B11 59.83(17)
B3 B7 B11 108.75(18)
B7 B8 B4 108.79(19)
B7 B8 B12 59.82(17)
B4 B8 B12 106.7(2)
B7 B8 B9 107.4(2)
B4 B8 B9 59.03(16)
B12 B8 B9 59.08(18)
B7 B8 B3 60.68(14)
B4 B8 B3 61.70(14)
B12 B8 B3 108.8(2)
B9 B8 B3 109.03(18)
B4 B9 B12 108.3(2)
B4 B9 B5 61.05(16)
B12 B9 B5 109.0(2)
B4 B9 B8 59.71(15)
B12 B9 B8 60.41(17)
B5 B9 B8 109.19(19)
B4 B9 B10 108.22(19)
B12 B9 B10 60.82(19)
B5 B9 B10 59.53(17)
B8 B9 B10 108.9(2)
B5 B10 B11 109.24(19)
B5 B10 B6 60.50(16)
B11 B10 B6 61.05(15)
B5 B10 B9 59.94(17)
B11 B10 B9 106.9(2)
B6 B10 B9 107.7(2)
B5 B10 B12 107.7(2)
B11 B10 B12 59.65(17)
B6 B10 B12 108.23(19)
B9 B10 B12 58.78(18)
C2 B11 B10 105.5(2)
C2 B11 B12 104.0(2)
B10 B11 B12 60.84(18)
C2 B11 B7 57.99(14)
B10 B11 B7 108.1(2)
B12 B11 B7 59.20(17)
C2 B11 B6 59.87(13)
B10 B11 B6 59.52(16)
B12 B11 B6 108.0(2)
B7 B11 B6 108.01(19)
B9 B12 B7 108.1(2)
B9 B12 B11 108.1(2)
B7 B12 B11 60.97(16)
B9 B12 B8 60.51(18)
B7 B12 B8 59.25(16)
B11 B12 B8 108.24(19)
B9 B12 B10 60.41(18)
B7 B12 B10 108.5(2)
B11 B12 B10 59.51(17)
B8 B12 B10 108.7(2)
B4 C1 C2 110.88(16)
B4 C1 B5 63.82(16)
C2 C1 B5 111.67(17)
B4 C1 B6 116.15(18)
C2 C1 B6 61.66(13)
B5 C1 B6 63.27(16)
B4 C1 B3 64.20(14)
C2 C1 B3 61.09(13)
B5 C1 B3 118.17(17)
B6 C1 B3 116.52(16)
B4 C1 S1 108.89(16)
C2 C1 S1 114.85(13)
B5 C1 S1 131.78(15)
B6 C1 S1 132.64(16)
B3 C1 S1 95.25(13)
B11 C2 B7 64.68(15)
B11 C2 C1 110.09(17)
B7 C2 C1 109.71(17)
B11 C2 B6 63.77(15)
B7 C2 B6 116.56(17)
C1 C2 B6 59.63(13)
B11 C2 B3 117.23(18)
B7 C2 B3 63.00(14)
C1 C2 B3 60.99(13)
B6 C2 B3 114.64(17)
B11 C2 S2 120.69(17)
B7 C2 S2 120.86(15)
C1 C2 S2 118.98(14)
B6 C2 S2 116.02(15)
B3 C2 S2 114.67(14)
C4 C3 S2 109.16(16)
C4 C3 Co1 107.20(14)
S2 C3 Co1 113.14(10)
O1 C4 O2 122.0(2)
O1 C4 C3 127.0(2)
O2 C4 C3 110.9(2)
C7 C6 S1 112.46(16)
O3 C7 O4 123.7(2)
O3 C7 C6 123.8(2)
O4 C7 C6 112.5(2)
B3 Co1 C3 87.45(9)
B3 Co1 C10 93.60(11)
C3 Co1 C10 117.82(11)
B3 Co1 C9 124.16(11)
C3 Co1 C9 91.72(10)
C10 Co1 C9 39.77(12)
B3 Co1 C12 99.05(14)
C3 Co1 C12 156.91(11)
C10 Co1 C12 40.08(13)
C9 Co1 C12 66.25(13)
B3 Co1 C13 134.04(14)
C3 Co1 C13 138.45(13)
C10 Co1 C13 66.15(13)
C9 Co1 C13 65.21(12)
C12 Co1 C13 39.01(14)
B3 Co1 C11 160.10(12)
C3 Co1 C11 102.17(12)
C10 Co1 C11 66.50(13)
C9 Co1 C11 39.35(12)
C12 Co1 C11 65.60(14)
C13 Co1 C11 38.35(13)
B3 Co1 S1 75.91(7)
C3 Co1 S1 100.52(6)
C10 Co1 S1 139.90(9)
C9 Co1 S1 157.23(9)
C12 Co1 S1 102.55(9)
C13 Co1 S1 93.40(9)
C11 Co1 S1 118.48(9)
C4 O2 C5 116.3(2)
C7 O4 C8 117.2(2)
C2 S2 C3 98.18(10)
C1 S1 C6 107.49(11)
C1 S1 Co1 88.95(7)
C6 S1 Co1 122.40(8)
C10 C9 C11 109.2(3)
C10 C9 Co1 70.09(15)
C11 C9 Co1 72.41(16)
C9 C10 C12 106.7(3)
C9 C10 Co1 70.14(16)
C12 C10 Co1 70.74(16)
C13 C11 C9 107.2(3)
C13 C11 Co1 70.77(17)
C9 C11 Co1 68.24(15)
C13 C12 C10 107.8(3)
C13 C12 Co1 71.77(18)
C10 C12 Co1 69.17(16)
C11 C13 C12 109.1(3)
C11 C13 Co1 70.88(16)
C12 C13 Co1 69.22(17)

loop_
_geom_bond_atom_site_label_1
_geom_bond_atom_site_label_2
_geom_bond_distance
B3 C1 1.745(3)
B3 C2 1.747(3)
B3 B7 1.796(4)
B3 B8 1.797(4)
B3 B4 1.825(4)
B3 Co1 1.995(3)
B4 C1 1.688(3)
B4 B9 1.750(4)
B4 B8 1.762(4)
B4 B5 1.795(4)
B5 C1 1.707(3)
B5 B10 1.776(4)
B5 B9 1.783(4)
B5 B6 1.791(4)
B6 C1 1.707(3)
B6 C2 1.742(3)
B6 B10 1.779(4)
B6 B11 1.806(4)
B7 C2 1.689(3)
B7 B8 1.758(4)
B7 B12 1.768(4)
B7 B11 1.800(4)
B8 B12 1.788(5)
B8 B9 1.790(4)
B9 B12 1.764(5)
B9 B10 1.794(5)
B10 B11 1.777(4)
B10 B12 1.801(4)
B11 C2 1.676(3)
B11 B12 1.780(5)
C1 C2 1.691(3)
C1 S1 1.790(2)
C2 S2 1.765(2)
C3 C4 1.482(3)
C3 S2 1.811(2)
C3 Co1 2.006(2)
C4 O1 1.212(3)
C4 O2 1.351(3)
C5 O2 1.438(3)
C6 C7 1.500(3)
C6 S1 1.817(2)
C7 O3 1.186(3)
C7 O4 1.313(3)
C8 O4 1.443(3)
Co1 C10 2.046(3)
Co1 C9 2.046(2)
Co1 C12 2.066(3)
Co1 C13 2.099(3)
Co1 C11 2.100(3)
Co1 S1 2.2402(6)
C9 C10 1.392(4)
C9 C11 1.397(4)
C10 C12 1.409(4)
C11 C13 1.379(5)
C12 C13 1.391(5)
